data_7111527
loop_
_publ_author_name
'Qi, Ting'
'Guo, Yunlong'
'Liu, Yunqi'
'Xi, Hongxia'
'Zhang, Hengjun'
'Gao, Xike'
'Liu, Ying'
'Lu, Kun'
'Du, Chunyan'
'Yu, Giu'
'Zhu, Daoben'

_publ_section_title
;
 Synthesis and properties of the anti and syn isomers of
 dibenzothieno[b,d]pyrrole
;
_journal_issue 46
_journal_name_full 'Chemical Communications'
_journal_page_first 6227
_journal_page_last 6229
_journal_paper_doi 10.1039/b813683a
_journal_year 2008
_chemical_formula_sum 'C22 H21 N S2'
_chemical_formula_weight 363.52
_chemical_name_systematic
;
?
;
_space_group_IT_number 14
_symmetry_cell_setting monoclinic
_symmetry_space_group_name_Hall '-P 2ybc'
_symmetry_space_group_name_H-M 'P 1 21/c 1'
_atom_sites_solution_hydrogens geom
_atom_sites_solution_primary direct
_atom_sites_solution_secondary difmap
_audit_creation_method SHELXL-97
_cell_angle_alpha 90.00
_cell_angle_beta 106.89(3)
_cell_angle_gamma 90.00
_cell_formula_units_Z 4
_cell_length_a 11.582(2)
_cell_length_b 8.1596(16)
_cell_length_c 19.770(4)
_cell_measurement_reflns_used 4801
_cell_measurement_temperature 113(2)
_cell_measurement_theta_max 27.884
_cell_measurement_theta_min 2.390
_cell_volume 1787.8(7)
_computing_cell_refinement crystalclear
_computing_data_collection crystalclear
_computing_data_reduction crystalclear
_computing_molecular_graphics 'Bruker SHELXTL'
_computing_publication_material 'Bruker SHELXTL'
_computing_structure_refinement 'SHELXL-97 (Sheldrick, 1997)'
_computing_structure_solution 'SHELXS-97 (Sheldrick, 1990)'
_diffrn_ambient_temperature 113(2)
_diffrn_measured_fraction_theta_full 0.995
_diffrn_measured_fraction_theta_max 0.995
_diffrn_measurement_device_type 'rigaku saturn'
_diffrn_measurement_method '\w scans'
_diffrn_radiation_monochromator confocal
_diffrn_radiation_source 'rotating anode'
_diffrn_radiation_type MoK\a
_diffrn_radiation_wavelength 0.71073
_diffrn_reflns_av_R_equivalents 0.0717
_diffrn_reflns_av_sigmaI/netI 0.0681
_diffrn_reflns_limit_h_max 15
_diffrn_reflns_limit_h_min -10
_diffrn_reflns_limit_k_max 10
_diffrn_reflns_limit_k_min -10
_diffrn_reflns_limit_l_max 18
_diffrn_reflns_limit_l_min -25
_diffrn_reflns_number 12637
_diffrn_reflns_theta_full 27.87
_diffrn_reflns_theta_max 27.87
_diffrn_reflns_theta_min 1.84
_diffrn_standards_decay_% 0
_diffrn_standards_interval_count 0
_diffrn_standards_interval_time 0
_diffrn_standards_number 0
_exptl_absorpt_coefficient_mu 0.302
_exptl_absorpt_correction_T_max 0.9880
_exptl_absorpt_correction_T_min 0.9589
_exptl_absorpt_correction_type multi-scan
_exptl_absorpt_process_details crystalclear
_exptl_crystal_density_diffrn 1.351
_exptl_crystal_density_method 'not measured'
_exptl_crystal_F_000 768
_exptl_crystal_size_max 0.14
_exptl_crystal_size_mid 0.12
_exptl_crystal_size_min 0.04
_refine_diff_density_max 0.357
_refine_diff_density_min -0.367
_refine_diff_density_rms 0.063
_refine_ls_extinction_method none
_refine_ls_goodness_of_fit_ref 1.033
_refine_ls_hydrogen_treatment constr
_refine_ls_matrix_type full
_refine_ls_number_parameters 227
_refine_ls_number_reflns 4248
_refine_ls_number_restraints 0
_refine_ls_restrained_S_all 1.033
_refine_ls_R_factor_all 0.0567
_refine_ls_R_factor_gt 0.0420
_refine_ls_shift/su_max 0.001
_refine_ls_shift/su_mean 0.000
_refine_ls_structure_factor_coef Fsqd
_refine_ls_weighting_details 'calc w=1/[\s^2^(Fo^2^)+(0.0563P)^2^+0.0119P] where P=(Fo^2^+2Fc^2^)/3'
_refine_ls_weighting_scheme calc
_refine_ls_wR_factor_gt 0.1046
_refine_ls_wR_factor_ref 0.1106
_reflns_number_gt 3441
_reflns_number_total 4248
_reflns_threshold_expression >2sigma(I)
_cod_data_source_file b813683asup1.cif
_cod_data_source_block r80427j1
_cod_depositor_comments
;
The following automatic conversions were performed:

'_symmetry_cell_setting' value 'Monoclinic' changed to 'monoclinic'
according to /home/saulius/struct/CIF-dictionaries/cif_core.dic
dictionary named 'cif_core.dic' version 2.4.2 from
2011-04-26.

'_exptl_absorpt_correction_type' value 'MULTI-SCAN'
changed to 'multi-scan' according to
/home/saulius/struct/CIF-dictionaries/cif_core.dic dictionary named
'cif_core.dic' version 2.4.2 from
2011-04-26.

'_refine_ls_hydrogen_treatment' value 'CONSTR' changed
to 'constr' according to
/home/saulius/struct/CIF-dictionaries/cif_core.dic dictionary named
'cif_core.dic' version 2.4.2 from 2011-04-26.

Automatic conversion script
Id: cif_fix_values 1891 2012-01-12 08:04:46Z andrius 
;
_cod_original_cell_volume 1787.7(6)
_cod_original_sg_symbol_H-M P2(1)/c
_cod_database_code 7111527

loop_
_symmetry_equiv_pos_as_xyz
'x, y, z'
'-x, y+1/2, -z+1/2'
'-x, -y, -z'
'x, -y-1/2, z-1/2'

loop_
_atom_site_label
_atom_site_type_symbol
_atom_site_fract_x
_atom_site_fract_y
_atom_site_fract_z
_atom_site_U_iso_or_equiv
_atom_site_adp_type
_atom_site_occupancy
_atom_site_symmetry_multiplicity
_atom_site_calc_flag
_atom_site_refinement_flags
S1 S 0.90319(4) 0.52559(5) 0.042930(18) 0.01639(12) Uani 1 1 d .
S2 S 1.26979(4) 0.51766(5) 0.137294(19) 0.01777(12) Uani 1 1 d .
N1 N 1.04684(12) 0.67980(15) 0.23227(6) 0.0156(3) Uani 1 1 d .
C1 C 0.78732(15) 0.59847(18) 0.07596(8) 0.0166(3) Uani 1 1 d .
C2 C 0.66599(15) 0.6025(2) 0.03788(8) 0.0204(3) Uani 1 1 d .
H2 H 0.6398 0.5584 -0.0074 0.024 Uiso 1 1 calc R
C3 C 0.58438(16) 0.6736(2) 0.06855(9) 0.0235(4) Uani 1 1 d .
H3 H 0.5029 0.6788 0.0436 0.028 Uiso 1 1 calc R
C4 C 0.62510(16) 0.7375(2) 0.13723(9) 0.0233(4) Uani 1 1 d .
H4 H 0.5700 0.7860 0.1571 0.028 Uiso 1 1 calc R
C5 C 0.74457(16) 0.72996(18) 0.17574(8) 0.0202(3) Uani 1 1 d .
H5 H 0.7692 0.7706 0.2217 0.024 Uiso 1 1 calc R
C6 C 0.82970(15) 0.66090(17) 0.14585(7) 0.0159(3) Uani 1 1 d .
C7 C 0.95862(14) 0.64518(17) 0.17061(7) 0.0152(3) Uani 1 1 d .
C8 C 1.01109(14) 0.57943(17) 0.12129(7) 0.0141(3) Uani 1 1 d .
C9 C 1.13656(14) 0.57437(18) 0.15445(7) 0.0149(3) Uani 1 1 d .
C10 C 1.15658(15) 0.63665(17) 0.22273(7) 0.0148(3) Uani 1 1 d .
C11 C 1.28087(15) 0.64477(18) 0.26316(7) 0.0177(3) Uani 1 1 d .
C12 C 1.33978(16) 0.7024(2) 0.33141(8) 0.0229(4) Uani 1 1 d .
H12 H 1.2952 0.7474 0.3591 0.027 Uiso 1 1 calc R
C13 C 1.46392(17) 0.6923(2) 0.35753(8) 0.0276(4) Uani 1 1 d .
H13 H 1.5022 0.7316 0.4026 0.033 Uiso 1 1 calc R
C14 C 1.53276(17) 0.6241(2) 0.31719(9) 0.0266(4) Uani 1 1 d .
H14 H 1.6161 0.6172 0.3360 0.032 Uiso 1 1 calc R
C15 C 1.47847(16) 0.5668(2) 0.24986(8) 0.0227(4) Uani 1 1 d .
H15 H 1.5243 0.5211 0.2231 0.027 Uiso 1 1 calc R
C16 C 1.35340(15) 0.57892(18) 0.22275(7) 0.0175(3) Uani 1 1 d .
C17 C 1.02218(15) 0.72162(18) 0.29909(7) 0.0167(3) Uani 1 1 d .
H17A H 0.9635 0.8098 0.2908 0.020 Uiso 1 1 calc R
H17B H 1.0959 0.7603 0.3327 0.020 Uiso 1 1 calc R
C18 C 0.97392(16) 0.57456(18) 0.33050(8) 0.0189(3) Uani 1 1 d .
H18A H 0.9108 0.5218 0.2937 0.023 Uiso 1 1 calc R
H18B H 1.0385 0.4958 0.3478 0.023 Uiso 1 1 calc R
C19 C 0.92379(15) 0.62367(18) 0.39075(8) 0.0184(3) Uani 1 1 d .
H19A H 0.8685 0.7147 0.3753 0.022 Uiso 1 1 calc R
H19B H 0.9898 0.6614 0.4302 0.022 Uiso 1 1 calc R
C20 C 0.85779(16) 0.48526(18) 0.41627(8) 0.0183(3) Uani 1 1 d .
H20A H 0.7955 0.4414 0.3764 0.022 Uiso 1 1 calc R
H20B H 0.9144 0.3977 0.4357 0.022 Uiso 1 1 calc R
C21 C 0.80050(16) 0.5437(2) 0.47240(8) 0.0210(4) Uani 1 1 d .
H21A H 0.7522 0.6403 0.4551 0.025 Uiso 1 1 calc R
H21B H 0.8639 0.5749 0.5145 0.025 Uiso 1 1 calc R
C22 C 0.72085(19) 0.4137(2) 0.49221(10) 0.0332(4) Uani 1 1 d .
H22A H 0.6582 0.3815 0.4507 0.050 Uiso 1 1 calc R
H22B H 0.6853 0.4581 0.5265 0.050 Uiso 1 1 calc R
H22C H 0.7690 0.3199 0.5119 0.050 Uiso 1 1 calc R

loop_
_atom_site_aniso_label
_atom_site_aniso_U_11
_atom_site_aniso_U_22
_atom_site_aniso_U_33
_atom_site_aniso_U_23
_atom_site_aniso_U_13
_atom_site_aniso_U_12
S1 0.0149(2) 0.0209(2) 0.01304(19) -0.00098(13) 0.00355(16) 0.00190(14)
S2 0.0149(2) 0.0236(2) 0.0150(2) -0.00172(13) 0.00474(17) -0.00013(15)
N1 0.0175(8) 0.0153(6) 0.0140(6) -0.0010(5) 0.0046(5) 0.0010(5)
C1 0.0172(9) 0.0153(7) 0.0180(7) 0.0019(5) 0.0064(7) 0.0008(6)
C2 0.0185(10) 0.0236(8) 0.0184(7) 0.0014(6) 0.0043(7) 0.0004(7)
C3 0.0180(10) 0.0252(9) 0.0269(8) 0.0040(6) 0.0057(7) 0.0028(7)
C4 0.0217(10) 0.0214(8) 0.0303(8) 0.0020(6) 0.0129(8) 0.0044(7)
C5 0.0225(10) 0.0176(8) 0.0220(7) -0.0006(6) 0.0090(7) 0.0016(6)
C6 0.0170(9) 0.0138(7) 0.0172(7) 0.0030(5) 0.0055(7) 0.0012(6)
C7 0.0185(9) 0.0116(7) 0.0156(6) 0.0011(5) 0.0054(6) 0.0007(6)
C8 0.0161(9) 0.0125(7) 0.0131(6) 0.0008(5) 0.0035(6) -0.0005(5)
C9 0.0164(9) 0.0145(7) 0.0142(7) 0.0019(5) 0.0051(6) -0.0008(6)
C10 0.0168(9) 0.0143(7) 0.0139(6) 0.0005(5) 0.0055(6) -0.0018(6)
C11 0.0198(10) 0.0152(7) 0.0178(7) 0.0017(5) 0.0052(7) -0.0035(6)
C12 0.0230(10) 0.0262(9) 0.0188(7) -0.0025(6) 0.0050(7) -0.0032(7)
C13 0.0261(11) 0.0318(10) 0.0206(8) -0.0036(7) 0.0000(8) -0.0058(8)
C14 0.0166(10) 0.0318(10) 0.0268(8) 0.0033(7) -0.0008(8) -0.0047(7)
C15 0.0183(10) 0.0266(9) 0.0229(8) 0.0022(6) 0.0054(7) -0.0025(7)
C16 0.0196(9) 0.0170(8) 0.0156(7) 0.0016(5) 0.0044(7) -0.0024(6)
C17 0.0202(9) 0.0171(7) 0.0139(7) -0.0037(5) 0.0065(6) 0.0004(6)
C18 0.0247(10) 0.0157(7) 0.0179(7) -0.0015(5) 0.0085(7) 0.0012(6)
C19 0.0223(10) 0.0168(7) 0.0173(7) -0.0014(5) 0.0075(7) 0.0011(6)
C20 0.0181(10) 0.0171(8) 0.0200(7) -0.0016(5) 0.0060(7) -0.0011(6)
C21 0.0212(10) 0.0227(8) 0.0198(7) 0.0007(6) 0.0072(7) 0.0011(7)
C22 0.0338(12) 0.0316(10) 0.0408(10) 0.0061(8) 0.0213(10) -0.0012(8)

loop_
_atom_type_symbol
_atom_type_description
_atom_type_scat_dispersion_real
_atom_type_scat_dispersion_imag
_atom_type_scat_source
C C 0.0033 0.0016 'International Tables Vol C Tables 4.2.6.8 and 6.1.1.4'
H H 0.0000 0.0000 'International Tables Vol C Tables 4.2.6.8 and 6.1.1.4'
N N 0.0061 0.0033 'International Tables Vol C Tables 4.2.6.8 and 6.1.1.4'
S S 0.1246 0.1234 'International Tables Vol C Tables 4.2.6.8 and 6.1.1.4'

loop_
_geom_angle_atom_site_label_1
_geom_angle_atom_site_label_2
_geom_angle_atom_site_label_3
_geom_angle
C8 S1 C1 90.70(7)
C9 S2 C16 90.52(8)
C7 N1 C10 107.62(11)
C7 N1 C17 123.82(13)
C10 N1 C17 127.40(13)
C2 C1 C6 121.90(13)
C2 C1 S1 124.62(11)
C6 C1 S1 113.43(12)
C1 C2 C3 118.88(15)
C1 C2 H2 120.6
C3 C2 H2 120.6
C2 C3 C4 119.85(17)
C2 C3 H3 120.1
C4 C3 H3 120.1
C5 C4 C3 121.44(15)
C5 C4 H4 119.3
C3 C4 H4 119.3
C4 C5 C6 120.09(14)
C4 C5 H5 120.0
C6 C5 H5 120.0
C5 C6 C1 117.80(15)
C5 C6 C7 132.79(14)
C1 C6 C7 109.33(13)
N1 C7 C8 109.64(13)
N1 C7 C6 135.74(12)
C8 C7 C6 114.62(13)
C7 C8 C9 106.57(13)
C7 C8 S1 111.88(12)
C9 C8 S1 141.49(11)
C10 C9 C8 107.32(13)
C10 C9 S2 112.22(12)
C8 C9 S2 140.46(11)
N1 C10 C9 108.85(14)
N1 C10 C11 136.65(13)
C9 C10 C11 114.46(13)
C12 C11 C16 117.70(15)
C12 C11 C10 132.95(14)
C16 C11 C10 109.36(13)
C13 C12 C11 120.10(15)
C13 C12 H12 120.0
C11 C12 H12 120.0
C12 C13 C14 120.99(16)
C12 C13 H13 119.5
C14 C13 H13 119.5
C15 C14 C13 120.70(17)
C15 C14 H14 119.6
C13 C14 H14 119.6
C14 C15 C16 118.61(15)
C14 C15 H15 120.7
C16 C15 H15 120.7
C15 C16 C11 121.88(14)
C15 C16 S2 124.74(12)
C11 C16 S2 113.38(13)
N1 C17 C18 111.83(12)
N1 C17 H17A 109.3
C18 C17 H17A 109.3
N1 C17 H17B 109.3
C18 C17 H17B 109.3
H17A C17 H17B 107.9
C19 C18 C17 112.24(12)
C19 C18 H18A 109.2
C17 C18 H18A 109.2
C19 C18 H18B 109.2
C17 C18 H18B 109.2
H18A C18 H18B 107.9
C18 C19 C20 113.87(13)
C18 C19 H19A 108.8
C20 C19 H19A 108.8
C18 C19 H19B 108.8
C20 C19 H19B 108.8
H19A C19 H19B 107.7
C21 C20 C19 111.97(13)
C21 C20 H20A 109.2
C19 C20 H20A 109.2
C21 C20 H20B 109.2
C19 C20 H20B 109.2
H20A C20 H20B 107.9
C20 C21 C22 113.08(14)
C20 C21 H21A 109.0
C22 C21 H21A 109.0
C20 C21 H21B 109.0
C22 C21 H21B 109.0
H21A C21 H21B 107.8
C21 C22 H22A 109.5
C21 C22 H22B 109.5
H22A C22 H22B 109.5
C21 C22 H22C 109.5
H22A C22 H22C 109.5
H22B C22 H22C 109.5

loop_
_geom_bond_atom_site_label_1
_geom_bond_atom_site_label_2
_geom_bond_distance
S1 C8 1.7405(17)
S1 C1 1.7580(15)
S2 C9 1.7362(16)
S2 C16 1.7582(17)
N1 C7 1.373(2)
N1 C10 1.384(2)
N1 C17 1.4706(16)
C1 C2 1.388(2)
C1 C6 1.420(2)
C2 C3 1.389(2)
C2 H2 0.9300
C3 C4 1.402(2)
C3 H3 0.9300
C4 C5 1.373(2)
C4 H4 0.9300
C5 C6 1.406(2)
C5 H5 0.9300
C6 C7 1.436(2)
C7 C8 1.3972(18)
C8 C9 1.411(2)
C9 C10 1.3974(19)
C10 C11 1.431(2)
C11 C12 1.404(2)
C11 C16 1.422(2)
C12 C13 1.382(3)
C12 H12 0.9300
C13 C14 1.397(2)
C13 H13 0.9300
C14 C15 1.378(2)
C14 H14 0.9300
C15 C16 1.394(2)
C15 H15 0.9300
C17 C18 1.530(2)
C17 H17A 0.9700
C17 H17B 0.9700
C18 C19 1.5227(18)
C18 H18A 0.9700
C18 H18B 0.9700
C19 C20 1.529(2)
C19 H19A 0.9700
C19 H19B 0.9700
C20 C21 1.525(2)
C20 H20A 0.9700
C20 H20B 0.9700
C21 C22 1.529(2)
C21 H21A 0.9700
C21 H21B 0.9700
C22 H22A 0.9600
C22 H22B 0.9600
C22 H22C 0.9600

loop_
_geom_torsion_atom_site_label_1
_geom_torsion_atom_site_label_2
_geom_torsion_atom_site_label_3
_geom_torsion_atom_site_label_4
_geom_torsion
C8 S1 C1 C2 176.75(14)
C8 S1 C1 C6 -0.76(11)
C6 C1 C2 C3 1.7(2)
S1 C1 C2 C3 -175.63(12)
C1 C2 C3 C4 -0.9(2)
C2 C3 C4 C5 -0.7(2)
C3 C4 C5 C6 1.6(2)
C4 C5 C6 C1 -0.9(2)
C4 C5 C6 C7 175.60(15)
C2 C1 C6 C5 -0.8(2)
S1 C1 C6 C5 176.79(11)
C2 C1 C6 C7 -178.05(13)
S1 C1 C6 C7 -0.46(15)
C10 N1 C7 C8 0.12(16)
C17 N1 C7 C8 -168.34(12)
C10 N1 C7 C6 -179.58(16)
C17 N1 C7 C6 12.0(3)
C5 C6 C7 N1 4.9(3)
C1 C6 C7 N1 -178.42(15)
C5 C6 C7 C8 -174.80(15)
C1 C6 C7 C8 1.89(17)
N1 C7 C8 C9 -0.15(16)
C6 C7 C8 C9 179.62(12)
N1 C7 C8 S1 177.73(9)
C6 C7 C8 S1 -2.50(16)
C1 S1 C8 C7 1.82(11)
C1 S1 C8 C9 178.55(18)
C7 C8 C9 C10 0.12(16)
S1 C8 C9 C10 -176.72(14)
C7 C8 C9 S2 -179.46(14)
S1 C8 C9 S2 3.7(3)
C16 S2 C9 C10 -0.17(12)
C16 S2 C9 C8 179.39(18)
C7 N1 C10 C9 -0.05(16)
C17 N1 C10 C9 167.88(13)
C7 N1 C10 C11 177.47(16)
C17 N1 C10 C11 -14.6(3)
C8 C9 C10 N1 -0.05(16)
S2 C9 C10 N1 179.66(9)
C8 C9 C10 C11 -178.17(12)
S2 C9 C10 C11 1.54(17)
N1 C10 C11 C12 0.3(3)
C9 C10 C11 C12 177.75(16)
N1 C10 C11 C16 -179.81(16)
C9 C10 C11 C16 -2.39(18)
C16 C11 C12 C13 -0.8(2)
C10 C11 C12 C13 179.09(16)
C11 C12 C13 C14 -0.5(3)
C12 C13 C14 C15 0.8(3)
C13 C14 C15 C16 0.2(3)
C14 C15 C16 C11 -1.5(2)
C14 C15 C16 S2 178.13(12)
C12 C11 C16 C15 1.8(2)
C10 C11 C16 C15 -178.10(14)
C12 C11 C16 S2 -177.89(12)
C10 C11 C16 S2 2.23(16)
C9 S2 C16 C15 179.12(15)
C9 S2 C16 C11 -1.22(12)
C7 N1 C17 C18 69.24(18)
C10 N1 C17 C18 -96.88(18)
N1 C17 C18 C19 -168.12(13)
C17 C18 C19 C20 171.36(14)
C18 C19 C20 C21 -175.39(14)
C19 C20 C21 C22 172.82(15)
